data_2225705
loop_
_publ_author_name
'Fun, Hoong-Kun'
'Goh, Jia Hao'
'Liu, Yang'
'Zhang, Yan'

_publ_section_title
;
 Methyl 2-acetamido-2-(1-acetyl-3-hydroxy-2-oxoindolin-3-yl)propanoate
;
_journal_coeditor_code SJ2735
_journal_issue 4
_journal_name_full 'Acta Crystallographica Section E'
_journal_page_first o737
_journal_page_last o738
_journal_paper_doi 10.1107/S1600536810007270
_journal_volume 66
_journal_year 2010
_chemical_formula_iupac 'C16 H18 N2 O6'
_chemical_formula_moiety 'C16 H18 N2 O6'
_chemical_formula_sum 'C16 H18 N2 O6'
_chemical_formula_weight 334.32
_chemical_name_systematic
;
Methyl 2-acetamido-2-(1-acetyl-3-hydroxy-2-oxoindolin-3-yl)propanoate
;
_space_group_IT_number 15
_symmetry_cell_setting monoclinic
_symmetry_space_group_name_Hall '-C 2yc'
_symmetry_space_group_name_H-M 'C 1 2/c 1'
_atom_sites_solution_hydrogens geom
_atom_sites_solution_primary direct
_atom_sites_solution_secondary difmap
_audit_creation_method SHELXL-97
_cell_angle_alpha 90.00
_cell_angle_beta 114.351(2)
_cell_angle_gamma 90.00
_cell_formula_units_Z 8
_cell_length_a 28.4345(6)
_cell_length_b 8.3396(2)
_cell_length_c 14.3779(3)
_cell_measurement_reflns_used 9185
_cell_measurement_temperature 100.00(10)
_cell_measurement_theta_max 32.60
_cell_measurement_theta_min 2.57
_cell_volume 3106.15(13)
_computing_cell_refinement 'SAINT (Bruker, 2009)'
_computing_data_collection 'APEX2 (Bruker, 2009)'
_computing_data_reduction 'SAINT (Bruker, 2009)'
_computing_molecular_graphics 'SHELXTL (Sheldrick, 2008'
_computing_publication_material
;
SHELXTL (Sheldrick, 2008) and PLATON (Spek, 2009)
;
_computing_structure_refinement 'SHELXTL (Sheldrick, 2008'
_computing_structure_solution 'SHELXTL (Sheldrick, 2008)'
_diffrn_ambient_temperature 100.00(10)
_diffrn_measured_fraction_theta_full 0.994
_diffrn_measured_fraction_theta_max 0.994
_diffrn_measurement_device_type
;
Bruker SMART APEX Duo CCD area-detector diffractometer
;
_diffrn_measurement_method '\f and \w scans'
_diffrn_radiation_monochromator graphite
_diffrn_radiation_source 'fine-focus sealed tube'
_diffrn_radiation_type MoK\a
_diffrn_radiation_wavelength 0.71073
_diffrn_reflns_av_R_equivalents 0.0327
_diffrn_reflns_av_sigmaI/netI 0.0197
_diffrn_reflns_limit_h_max 43
_diffrn_reflns_limit_h_min -42
_diffrn_reflns_limit_k_max 12
_diffrn_reflns_limit_k_min -12
_diffrn_reflns_limit_l_max 21
_diffrn_reflns_limit_l_min -21
_diffrn_reflns_number 39997
_diffrn_reflns_theta_full 32.73
_diffrn_reflns_theta_max 32.73
_diffrn_reflns_theta_min 1.57
_diffrn_standards_number 0
_exptl_absorpt_coefficient_mu 0.111
_exptl_absorpt_correction_T_max 0.9715
_exptl_absorpt_correction_T_min 0.9501
_exptl_absorpt_correction_type multi-scan
_exptl_absorpt_process_details '(<i>SADABS</i>; Bruker, 2009)'
_exptl_crystal_colour colourless
_exptl_crystal_density_diffrn 1.430
_exptl_crystal_density_method 'not measured'
_exptl_crystal_description block
_exptl_crystal_F_000 1408
_exptl_crystal_size_max 0.468
_exptl_crystal_size_mid 0.368
_exptl_crystal_size_min 0.263
_refine_diff_density_max 0.477
_refine_diff_density_min -0.362
_refine_ls_extinction_method none
_refine_ls_goodness_of_fit_ref 1.027
_refine_ls_hydrogen_treatment mixed
_refine_ls_matrix_type full
_refine_ls_number_parameters 258
_refine_ls_number_reflns 5705
_refine_ls_number_restraints 0
_refine_ls_restrained_S_all 1.027
_refine_ls_R_factor_all 0.0527
_refine_ls_R_factor_gt 0.0445
_refine_ls_shift/su_max_lt 0.001
_refine_ls_shift/su_mean 0.000
_refine_ls_structure_factor_coef Fsqd
_refine_ls_weighting_details 'calc w=1/[\s^2^(Fo^2^)+(0.0685P)^2^+1.8239P] where P=(Fo^2^+2Fc^2^)/3'
_refine_ls_weighting_scheme calc
_refine_ls_wR_factor_gt 0.1189
_refine_ls_wR_factor_ref 0.1255
_reflns_number_gt 4854
_reflns_number_total 5705
_reflns_threshold_expression I>2\s(I)
_cod_data_source_file sj2735.cif
_cod_data_source_block I
_cod_depositor_comments
;
The following automatic conversions were performed:
'_symmetry_cell_setting' value 'Monoclinic' changed to 'monoclinic'
according to '/home/saulius/struct/CIF-dictionaries/cif_core.dic'
dictionary named 'cif_core.dic' version 2.4.1 from 2010-06-29.

Automatic conversion script
Id: cif_fix_enum 1527 2010-12-29 10:47:43Z saulius 
;
_cod_original_cell_volume 3106.15(12)
_cod_original_sg_symbol_H-M 'C 2/c'
_cod_database_code 2225705
_cod_database_fobs_code 2225705

loop_
_symmetry_equiv_pos_as_xyz
'x, y, z'
'-x, y, -z+1/2'
'x+1/2, y+1/2, z'
'-x+1/2, y+1/2, -z+1/2'
'-x, -y, -z'
'x, -y, z-1/2'
'-x+1/2, -y+1/2, -z'
'x+1/2, -y+1/2, z-1/2'

loop_
_atom_site_type_symbol
_atom_site_label
_atom_site_fract_x
_atom_site_fract_y
_atom_site_fract_z
_atom_site_U_iso_or_equiv
_atom_site_adp_type
_atom_site_calc_flag
_atom_site_refinement_flags
_atom_site_occupancy
_atom_site_disorder_assembly
_atom_site_disorder_group
O O1 0.18064(3) 0.48686(8) -0.01504(5) 0.02081(14) Uani d . 1 . .
O O2 0.07223(3) 0.53296(9) -0.06871(6) 0.02680(16) Uani d . 1 . .
O O4 0.16093(3) 0.21913(9) 0.24294(6) 0.02902(17) Uani d . 1 . .
O O5 0.08943(3) 0.35325(9) 0.14131(6) 0.02432(15) Uani d . 1 . .
O O6 0.15655(4) 0.58921(10) 0.29251(6) 0.03130(18) Uani d . 1 A .
N N1 0.07133(3) 0.25274(11) -0.07079(8) 0.0300(2) Uani d . 1 . .
N N2 0.15337(3) 0.59960(9) 0.13473(6) 0.01608(14) Uani d . 1 A .
C C1 0.11099(4) 0.13422(11) -0.04580(7) 0.01937(17) Uani d . 1 A .
C C2 0.10601(4) -0.02706(11) -0.07223(7) 0.02217(18) Uani d . 1 . .
H H2A 0.0737 -0.0746 -0.1052 0.027 Uiso calc R 1 A .
C C3 0.15133(4) -0.11480(11) -0.04742(7) 0.02182(18) Uani d . 1 A .
H H3A 0.1492 -0.2230 -0.0643 0.026 Uiso calc R 1 . .
C C4 0.19967(4) -0.04441(11) 0.00189(8) 0.02254(18) Uani d . 1 . .
H H4A 0.2293 -0.1054 0.0169 0.027 Uiso calc R 1 A .
C C5 0.20390(4) 0.11744(11) 0.02897(7) 0.01982(17) Uani d . 1 A .
H H5A 0.2361 0.1650 0.0621 0.024 Uiso calc R 1 . .
C C6 0.15917(3) 0.20604(10) 0.00553(6) 0.01592(15) Uani d . 1 . .
C C7 0.15271(3) 0.38261(10) 0.02069(6) 0.01522(15) Uani d . 1 A .
C C8 0.09386(4) 0.40548(11) -0.04325(7) 0.02089(17) Uani d . 1 A .
O O3A 0.0031(3) 0.0870(9) -0.1455(7) 0.068(2) Uani d P 0.503(4) A 1
C C9A 0.01989(9) 0.2274(3) -0.1348(3) 0.0290(5) Uani d P 0.503(4) A 1
C C10A -0.01576(8) 0.3669(3) -0.17624(17) 0.0287(5) Uani d P 0.503(4) A 1
H H10A -0.0488 0.3293 -0.2242 0.043 Uiso calc PR 0.503(4) A 1
H H10B -0.0016 0.4393 -0.2099 0.043 Uiso calc PR 0.503(4) A 1
H H10C -0.0198 0.4216 -0.1212 0.043 Uiso calc PR 0.503(4) A 1
O O3B 0.0045(3) 0.0780(10) -0.1114(8) 0.097(3) Uani d P 0.497(4) A 2
C C9B 0.01733(9) 0.2087(3) -0.0877(3) 0.0343(6) Uani d P 0.497(4) A 2
C C10B -0.01742(8) 0.3377(3) -0.0815(2) 0.0339(6) Uani d P 0.497(4) A 2
H H10D -0.0347 0.3870 -0.1473 0.051 Uiso calc PR 0.497(4) A 2
H H10E 0.0026 0.4169 -0.0328 0.051 Uiso calc PR 0.497(4) A 2
H H10F -0.0425 0.2924 -0.0605 0.051 Uiso calc PR 0.497(4) A 2
C C11 0.16854(3) 0.43179(10) 0.13503(6) 0.01508(14) Uani d . 1 . .
C C12 0.14032(4) 0.32345(11) 0.18209(7) 0.01931(16) Uani d . 1 A .
C C13 0.05969(6) 0.25468(15) 0.18069(14) 0.0438(3) Uani d . 1 . .
H H13A 0.0236 0.2769 0.1434 0.066 Uiso calc R 1 . .
H H13B 0.0696 0.2785 0.2516 0.066 Uiso calc R 1 . .
H H13C 0.0661 0.1435 0.1731 0.066 Uiso calc R 1 . .
C C14 0.15038(3) 0.66917(11) 0.21616(7) 0.01811(16) Uani d . 1 . .
C C15 0.13850(4) 0.84545(11) 0.20910(8) 0.02441(19) Uani d . 1 A .
H H15A 0.1577 0.8950 0.2741 0.037 Uiso calc R 1 . .
H H15B 0.1022 0.8606 0.1901 0.037 Uiso calc R 1 . .
H H15C 0.1480 0.8934 0.1586 0.037 Uiso calc R 1 . .
C C16 0.22685(4) 0.41480(12) 0.19614(7) 0.02257(18) Uani d . 1 A .
H H16A 0.2363 0.4557 0.2639 0.034 Uiso calc R 1 . .
H H16B 0.2446 0.4743 0.1632 0.034 Uiso calc R 1 . .
H H16C 0.2363 0.3037 0.1997 0.034 Uiso calc R 1 . .
H H1O1 0.1751(7) 0.467(2) -0.0785(13) 0.043(4) Uiso d . 1 . .
H H1N2 0.1491(6) 0.658(2) 0.0803(13) 0.037(4) Uiso d . 1 . .

loop_
_atom_site_aniso_label
_atom_site_aniso_U_11
_atom_site_aniso_U_22
_atom_site_aniso_U_33
_atom_site_aniso_U_12
_atom_site_aniso_U_13
_atom_site_aniso_U_23
O1 0.0311(3) 0.0154(3) 0.0206(3) -0.0004(2) 0.0154(3) 0.0001(2)
O2 0.0279(4) 0.0212(3) 0.0225(3) 0.0096(3) 0.0016(3) -0.0024(3)
O4 0.0417(4) 0.0207(3) 0.0283(4) 0.0071(3) 0.0181(3) 0.0091(3)
O5 0.0234(3) 0.0183(3) 0.0349(4) -0.0014(2) 0.0156(3) 0.0029(3)
O6 0.0504(5) 0.0266(4) 0.0169(3) 0.0064(3) 0.0138(3) 0.0000(3)
N1 0.0182(4) 0.0203(4) 0.0376(5) 0.0029(3) -0.0025(3) -0.0127(3)
N2 0.0207(3) 0.0119(3) 0.0159(3) 0.0007(2) 0.0078(3) -0.0004(2)
C1 0.0213(4) 0.0154(4) 0.0192(4) 0.0019(3) 0.0061(3) -0.0038(3)
C2 0.0280(4) 0.0162(4) 0.0220(4) -0.0012(3) 0.0099(3) -0.0047(3)
C3 0.0344(5) 0.0127(3) 0.0223(4) 0.0018(3) 0.0157(4) -0.0003(3)
C4 0.0289(4) 0.0154(4) 0.0277(4) 0.0062(3) 0.0162(4) 0.0022(3)
C5 0.0221(4) 0.0163(4) 0.0232(4) 0.0034(3) 0.0114(3) 0.0008(3)
C6 0.0194(4) 0.0129(3) 0.0154(3) 0.0019(3) 0.0072(3) -0.0005(3)
C7 0.0176(3) 0.0124(3) 0.0147(3) 0.0015(3) 0.0058(3) -0.0008(3)
C8 0.0203(4) 0.0183(4) 0.0178(4) 0.0034(3) 0.0015(3) -0.0054(3)
O3A 0.031(2) 0.0249(15) 0.107(3) -0.0043(12) -0.012(2) -0.0154(19)
C9A 0.0171(9) 0.0259(10) 0.0374(14) -0.0030(7) 0.0044(9) -0.0101(10)
C10A 0.0171(8) 0.0334(11) 0.0279(10) 0.0015(7) 0.0014(7) -0.0044(8)
O3B 0.024(2) 0.050(3) 0.204(9) -0.0125(18) 0.035(4) -0.065(4)
C9B 0.0188(9) 0.0314(12) 0.0486(17) -0.0025(8) 0.0096(11) -0.0163(12)
C10B 0.0182(9) 0.0401(13) 0.0380(12) 0.0013(8) 0.0063(8) -0.0151(10)
C11 0.0167(3) 0.0129(3) 0.0143(3) 0.0010(3) 0.0051(3) -0.0006(3)
C12 0.0261(4) 0.0140(3) 0.0201(4) 0.0012(3) 0.0119(3) 0.0001(3)
C13 0.0427(7) 0.0260(5) 0.0786(10) -0.0036(5) 0.0409(7) 0.0095(6)
C14 0.0189(4) 0.0166(4) 0.0173(4) -0.0010(3) 0.0060(3) -0.0042(3)
C15 0.0282(4) 0.0160(4) 0.0318(5) -0.0007(3) 0.0152(4) -0.0060(3)
C16 0.0175(4) 0.0238(4) 0.0207(4) 0.0022(3) 0.0021(3) -0.0036(3)

loop_
_atom_type_symbol
_atom_type_description
_atom_type_scat_dispersion_real
_atom_type_scat_dispersion_imag
_atom_type_scat_source
C C 0.0033 0.0016 'International Tables Vol C Tables 4.2.6.8 and 6.1.1.4'
H H 0.0000 0.0000 'International Tables Vol C Tables 4.2.6.8 and 6.1.1.4'
N N 0.0061 0.0033 'International Tables Vol C Tables 4.2.6.8 and 6.1.1.4'
O O 0.0106 0.0060 'International Tables Vol C Tables 4.2.6.8 and 6.1.1.4'

loop_
_geom_angle_atom_site_label_1
_geom_angle_atom_site_label_2
_geom_angle_atom_site_label_3
_geom_angle_site_symmetry_1
_geom_angle_site_symmetry_3
_geom_angle
_geom_angle_publ_flag
C7 O1 H1O1 . . 111.9(12) ?
C12 O5 C13 . . 114.94(9) ?
C9A N1 C8 . . 123.92(13) ?
C9A N1 C1 . . 124.67(12) ?
C8 N1 C1 . . 109.55(8) ?
C9A N1 C9B . . 28.89(14) ?
C8 N1 C9B . . 125.78(12) ?
C1 N1 C9B . . 121.41(14) ?
C14 N2 C11 . . 122.41(7) ?
C14 N2 H1N2 . . 119.8(11) ?
C11 N2 H1N2 . . 117.5(11) ?
C2 C1 C6 . . 121.84(8) ?
C2 C1 N1 . . 128.31(9) ?
C6 C1 N1 . . 109.69(8) ?
C1 C2 C3 . . 117.32(9) ?
C1 C2 H2A . . 121.3 ?
C3 C2 H2A . . 121.3 ?
C4 C3 C2 . . 121.60(9) ?
C4 C3 H3A . . 119.2 ?
C2 C3 H3A . . 119.2 ?
C3 C4 C5 . . 120.25(9) ?
C3 C4 H4A . . 119.9 ?
C5 C4 H4A . . 119.9 ?
C6 C5 C4 . . 118.84(9) ?
C6 C5 H5A . . 120.6 ?
C4 C5 H5A . . 120.6 ?
C5 C6 C1 . . 120.13(8) ?
C5 C6 C7 . . 129.64(8) ?
C1 C6 C7 . . 110.08(7) ?
O1 C7 C6 . . 115.36(7) ?
O1 C7 C8 . . 109.87(7) ?
C6 C7 C8 . . 101.52(7) ?
O1 C7 C11 . . 105.03(7) ?
C6 C7 C11 . . 113.98(7) ?
C8 C7 C11 . . 111.19(7) ?
O2 C8 N1 . . 126.58(9) ?
O2 C8 C7 . . 125.27(9) ?
N1 C8 C7 . . 108.05(7) ?
O3A C9A N1 . . 118.0(4) ?
O3A C9A C10A . . 121.2(4) ?
N1 C9A C10A . . 120.17(19) ?
O3B C9B C10B . . 124.2(4) ?
O3B C9B N1 . . 117.2(4) ?
C10B C9B N1 . . 118.4(2) ?
C9B C10B H10D . . 109.5 ?
C9B C10B H10E . . 109.5 ?
H10D C10B H10E . . 109.5 ?
C9B C10B H10F . . 109.5 ?
H10D C10B H10F . . 109.5 ?
H10E C10B H10F . . 109.5 ?
N2 C11 C16 . . 109.79(7) ?
N2 C11 C12 . . 110.88(7) ?
C16 C11 C12 . . 109.35(7) ?
N2 C11 C7 . . 106.85(7) ?
C16 C11 C7 . . 110.62(7) ?
C12 C11 C7 . . 109.33(7) ?
O4 C12 O5 . . 124.52(9) ?
O4 C12 C11 . . 124.03(9) ?
O5 C12 C11 . . 111.30(7) ?
O5 C13 H13A . . 109.5 ?
O5 C13 H13B . . 109.5 ?
H13A C13 H13B . . 109.5 ?
O5 C13 H13C . . 109.5 ?
H13A C13 H13C . . 109.5 ?
H13B C13 H13C . . 109.5 ?
O6 C14 N2 . . 120.42(8) ?
O6 C14 C15 . . 122.31(9) ?
N2 C14 C15 . . 117.26(8) ?
C14 C15 H15A . . 109.5 ?
C14 C15 H15B . . 109.5 ?
H15A C15 H15B . . 109.5 ?
C14 C15 H15C . . 109.5 ?
H15A C15 H15C . . 109.5 ?
H15B C15 H15C . . 109.5 ?
C11 C16 H16A . . 109.5 ?
C11 C16 H16B . . 109.5 ?
H16A C16 H16B . . 109.5 ?
C11 C16 H16C . . 109.5 ?
H16A C16 H16C . . 109.5 ?
H16B C16 H16C . . 109.5 ?

loop_
_geom_bond_atom_site_label_1
_geom_bond_atom_site_label_2
_geom_bond_site_symmetry_2
_geom_bond_distance
_geom_bond_publ_flag
O1 C7 . 1.4095(11) ?
O1 H1O1 . 0.875(18) ?
O2 C8 . 1.2070(11) ?
O4 C12 . 1.2013(11) ?
O5 C12 . 1.3416(12) ?
O5 C13 . 1.4514(13) ?
O6 C14 . 1.2336(12) ?
N1 C9A . 1.386(2) ?
N1 C8 . 1.4074(13) ?
N1 C1 . 1.4295(12) ?
N1 C9B . 1.498(3) ?
N2 C14 . 1.3404(11) ?
N2 C11 . 1.4639(11) ?
N2 H1N2 . 0.888(17) ?
C1 C2 . 1.3890(12) ?
C1 C6 . 1.3952(12) ?
C2 C3 . 1.3944(14) ?
C2 H2A . 0.9300 ?
C3 C4 . 1.3904(14) ?
C3 H3A . 0.9300 ?
C4 C5 . 1.3962(13) ?
C4 H4A . 0.9300 ?
C5 C6 . 1.3871(12) ?
C5 H5A . 0.9300 ?
C6 C7 . 1.5109(11) ?
C7 C8 . 1.5533(12) ?
C7 C11 . 1.5695(12) ?
O3A C9A . 1.250(8) ?
C9A C10A . 1.496(3) ?
C10A H10A . 0.9600 ?
C10A H10B . 0.9600 ?
C10A H10C . 0.9600 ?
O3B C9B . 1.156(9) ?
C9B C10B . 1.488(3) ?
C10B H10D . 0.9600 ?
C10B H10E . 0.9600 ?
C10B H10F . 0.9600 ?
C11 C16 . 1.5298(12) ?
C11 C12 . 1.5379(12) ?
C13 H13A . 0.9600 ?
C13 H13B . 0.9600 ?
C13 H13C . 0.9600 ?
C14 C15 . 1.5025(13) ?
C15 H15A . 0.9600 ?
C15 H15B . 0.9600 ?
C15 H15C . 0.9600 ?
C16 H16A . 0.9600 ?
C16 H16B . 0.9600 ?
C16 H16C . 0.9600 ?

loop_
_geom_hbond_atom_site_label_D
_geom_hbond_atom_site_label_H
_geom_hbond_atom_site_label_A
_geom_hbond_site_symmetry_A
_geom_hbond_distance_DH
_geom_hbond_distance_HA
_geom_hbond_distance_DA
_geom_hbond_angle_DHA
_geom_hbond_publ_flag
O1 H1O1 O6 6_565 0.875(17) 1.769(17) 2.6391(10) 172(2) yes
C3 H3A O1 1_545 0.9300 2.5800 3.4098(12) 150.00 yes
C15 H15C Cg1 1_565 0.9600 2.96 3.9104(11) 169 yes

loop_
_geom_torsion_atom_site_label_1
_geom_torsion_atom_site_label_2
_geom_torsion_atom_site_label_3
_geom_torsion_atom_site_label_4
_geom_torsion_site_symmetry_1
_geom_torsion_site_symmetry_2
_geom_torsion_site_symmetry_3
_geom_torsion_site_symmetry_4
_geom_torsion
_geom_torsion_publ_flag
C9A N1 C1 C2 . . . . -5.6(3) ?
C8 N1 C1 C2 . . . . -170.47(10) ?
C9B N1 C1 C2 . . . . 28.8(2) ?
C9A N1 C1 C6 . . . . 169.8(2) ?
C8 N1 C1 C6 . . . . 4.91(12) ?
C9B N1 C1 C6 . . . . -155.78(19) ?
C6 C1 C2 C3 . . . . -1.38(14) ?
N1 C1 C2 C3 . . . . 173.51(10) ?
C1 C2 C3 C4 . . . . 0.06(14) ?
C2 C3 C4 C5 . . . . 0.73(15) ?
C3 C4 C5 C6 . . . . -0.20(14) ?
C4 C5 C6 C1 . . . . -1.09(13) ?
C4 C5 C6 C7 . . . . -176.31(9) ?
C2 C1 C6 C5 . . . . 1.93(14) ?
N1 C1 C6 C5 . . . . -173.81(9) ?
C2 C1 C6 C7 . . . . 178.01(8) ?
N1 C1 C6 C7 . . . . 2.27(11) ?
C5 C6 C7 O1 . . . . 49.26(12) ?
C1 C6 C7 O1 . . . . -126.33(8) ?
C5 C6 C7 C8 . . . . 167.97(9) ?
C1 C6 C7 C8 . . . . -7.62(9) ?
C5 C6 C7 C11 . . . . -72.40(12) ?
C1 C6 C7 C11 . . . . 112.01(8) ?
C9A N1 C8 O2 . . . . 1.6(3) ?
C1 N1 C8 O2 . . . . 166.66(10) ?
C9B N1 C8 O2 . . . . -33.7(3) ?
C9A N1 C8 C7 . . . . -174.8(2) ?
C1 N1 C8 C7 . . . . -9.79(12) ?
C9B N1 C8 C7 . . . . 149.9(2) ?
O1 C7 C8 O2 . . . . -43.51(12) ?
C6 C7 C8 O2 . . . . -166.08(10) ?
C11 C7 C8 O2 . . . . 72.33(12) ?
O1 C7 C8 N1 . . . . 133.01(9) ?
C6 C7 C8 N1 . . . . 10.43(10) ?
C11 C7 C8 N1 . . . . -111.16(9) ?
C8 N1 C9A O3A . . . . -173.0(6) ?
C1 N1 C9A O3A . . . . 24.2(7) ?
C9B N1 C9A O3A . . . . -69.1(6) ?
C8 N1 C9A C10A . . . . -2.2(4) ?
C1 N1 C9A C10A . . . . -165.0(2) ?
C9B N1 C9A C10A . . . . 101.7(4) ?
C9A N1 C9B O3B . . . . 82.3(7) ?
C8 N1 C9B O3B . . . . 179.1(6) ?
C1 N1 C9B O3B . . . . -23.5(7) ?
C9A N1 C9B C10B . . . . -92.8(5) ?
C8 N1 C9B C10B . . . . 4.0(4) ?
C1 N1 C9B C10B . . . . 161.4(2) ?
C14 N2 C11 C16 . . . . -75.49(10) ?
C14 N2 C11 C12 . . . . 45.45(11) ?
C14 N2 C11 C7 . . . . 164.50(8) ?
O1 C7 C11 N2 . . . . 60.42(8) ?
C6 C7 C11 N2 . . . . -172.37(7) ?
C8 C7 C11 N2 . . . . -58.36(9) ?
O1 C7 C11 C16 . . . . -59.04(9) ?
C6 C7 C11 C16 . . . . 68.17(9) ?
C8 C7 C11 C16 . . . . -177.83(7) ?
O1 C7 C11 C12 . . . . -179.52(7) ?
C6 C7 C11 C12 . . . . -52.31(9) ?
C8 C7 C11 C12 . . . . 61.69(9) ?
C13 O5 C12 O4 . . . . 3.57(15) ?
C13 O5 C12 C11 . . . . 179.33(9) ?
N2 C11 C12 O4 . . . . -135.23(9) ?
C16 C11 C12 O4 . . . . -14.03(12) ?
C7 C11 C12 O4 . . . . 107.22(10) ?
N2 C11 C12 O5 . . . . 48.98(10) ?
C16 C11 C12 O5 . . . . 170.18(7) ?
C7 C11 C12 O5 . . . . -68.56(9) ?
C11 N2 C14 O6 . . . . -5.74(14) ?
C11 N2 C14 C15 . . . . 175.23(8) ?
